data_4300390
_journal_name_full 'Inorganic Chemistry'
_journal_paper_doi 10.1021/ic0510260
_journal_year 2006
_chemical_formula_sum 'F28 O8 Sb4 Xe4'
_chemical_formula_weight 1672.20
_space_group_IT_number 146
_symmetry_cell_setting rhombohedral
_symmetry_space_group_name_Hall 'R 3'
_symmetry_space_group_name_H-M 'R 3 :H'
_cell_angle_alpha 90.00
_cell_angle_beta 90.00
_cell_angle_gamma 120.00
_cell_formula_units_Z 3
_cell_length_a 12.9188(9)
_cell_length_b 12.9188(9)
_cell_length_c 14.6612(16)
_cell_measurement_temperature 146(2)
_cell_volume 2119.1(3)
_diffrn_ambient_temperature 146(2)
_exptl_crystal_density_diffrn 3.931
_cod_depositor_comments
;
The following automatic conversions were performed:
'_symmetry_cell_setting' value 'Rhombohedral' changed to 'rhombohedral'
according to '/home/saulius/struct/CIF-dictionaries/cif_core.dic'
dictionary named 'cif_core.dic' version 2.4.1 from 2010-06-29.

Automatic conversion script
Id: cif_fix_enum 1527 2010-12-29 10:47:43Z saulius 
;
_cod_original_sg_symbol_H-M 'R ? ?'
_cod_database_code 4300390

loop_
_symmetry_equiv_pos_as_xyz
'x, y, z'
'-y, x-y, z'
'-x+y, -x, z'
'x+2/3, y+1/3, z+1/3'
'-y+2/3, x-y+1/3, z+1/3'
'-x+y+2/3, -x+1/3, z+1/3'
'x+1/3, y+2/3, z+2/3'
'-y+1/3, x-y+2/3, z+2/3'
'-x+y+1/3, -x+2/3, z+2/3'

loop_
_atom_site_label
_atom_site_type_symbol
_atom_site_fract_x
_atom_site_fract_y
_atom_site_fract_z
_atom_site_U_iso_or_equiv
_atom_site_adp_type
_atom_site_occupancy
_atom_site_symmetry_multiplicity
_atom_site_calc_flag
_atom_site_refinement_flags
_atom_site_disorder_assembly
_atom_site_disorder_group
Xe2 Xe 0.0000 0.0000 0.29509(10) 0.0197(4) Uani 1 3 d S . .
Sb1 Sb -0.25022(8) 0.03682(8) 0.48469(7) 0.0142(2) Uani 1 1 d . . .
Xe1 Xe 0.04252(9) 0.30734(7) 0.66301(7) 0.0208(2) Uani 1 1 d . . .
F7 F -0.3567(11) 0.0558(10) 0.5611(9) 0.017(3) Uani 1 1 d . . .
F6 F -0.2262(13) 0.1630(14) 0.4144(9) 0.026(4) Uani 1 1 d . . .
O4 O 0.1189(14) -0.0071(13) 0.2433(10) 0.021(3) Uani 0.67 1 d P . .
F4 F 0.1189(14) -0.0071(13) 0.2433(10) 0.021(3) Uani 0.33 1 d P . .
O3 O 0.0456(13) 0.4059(12) 0.5802(7) 0.018(4) Uani 0.67 1 d P . .
F3 F 0.0456(13) 0.4059(12) 0.5802(7) 0.018(4) Uani 0.33 1 d P . .
F5 F -0.3730(12) -0.0738(10) 0.4133(9) 0.026(4) Uani 1 1 d . . .
F10 F -0.1158(11) 0.1437(10) 0.5625(8) 0.022(3) Uani 1 1 d . . .
F9 F -0.2601(11) -0.0903(11) 0.5588(9) 0.023(3) Uani 1 1 d . . .
F8 F -0.1366(10) 0.0165(9) 0.4146(7) 0.017(3) Uani 1 1 d . . .
Sb2 Sb 0.6667 0.3333 0.16205(10) 0.0146(4) Uani 1 3 d S . .
F11 F 0.5409(10) 0.2294(10) 0.0849(8) 0.028(3) Uani 1 1 d . . .
F12 F 0.5582(12) 0.3533(12) 0.2336(9) 0.020(4) Uani 1 1 d . . .
O2 O 0.1689(15) 0.4026(16) 0.7351(10) 0.022(4) Uani 0.67 1 d P . .
F2 F 0.1689(15) 0.4026(16) 0.7351(10) 0.022(4) Uani 0.33 1 d P . .
O1 O -0.0793(11) 0.2917(12) 0.7323(7) 0.021(4) Uani 0.67 1 d P . .
F1 F -0.0793(11) 0.2917(12) 0.7323(7) 0.021(4) Uani 0.33 1 d P . .

loop_
_atom_site_aniso_label
_atom_site_aniso_U_11
_atom_site_aniso_U_22
_atom_site_aniso_U_33
_atom_site_aniso_U_23
_atom_site_aniso_U_13
_atom_site_aniso_U_12
Xe2 0.0230(6) 0.0230(6) 0.0132(7) 0.000 0.000 0.0115(3)
Sb1 0.0149(5) 0.0144(6) 0.0127(4) -0.0005(4) 0.0005(4) 0.0070(5)
Xe1 0.0253(6) 0.0186(5) 0.0206(4) -0.0038(4) -0.0007(4) 0.0127(5)
F7 0.016(6) 0.020(6) 0.018(6) -0.005(5) 0.007(5) 0.011(5)
F6 0.031(8) 0.020(7) 0.025(7) 0.010(5) -0.005(5) 0.012(6)
O4 0.025(8) 0.018(8) 0.019(6) -0.006(5) 0.002(6) 0.010(7)
F4 0.025(8) 0.018(8) 0.019(6) -0.006(5) 0.002(6) 0.010(7)
O3 0.023(7) 0.019(8) 0.017(6) 0.007(5) 0.001(5) 0.015(6)
F3 0.023(7) 0.019(8) 0.017(6) 0.007(5) 0.001(5) 0.015(6)
F5 0.040(10) 0.024(8) 0.022(7) -0.008(5) -0.011(5) 0.021(7)
F10 0.020(7) 0.022(7) 0.023(6) 0.006(5) 0.000(5) 0.009(5)
F9 0.031(7) 0.014(6) 0.025(6) -0.004(5) -0.001(5) 0.011(6)
F8 0.024(7) 0.010(6) 0.016(5) 0.001(4) 0.011(4) 0.008(5)
Sb2 0.0146(6) 0.0146(6) 0.0144(7) 0.000 0.000 0.0073(3)
F11 0.031(7) 0.019(6) 0.021(6) -0.014(5) -0.007(5) 0.004(5)
F12 0.010(6) 0.026(7) 0.030(7) -0.004(5) 0.002(5) 0.014(5)
O2 0.021(8) 0.029(9) 0.016(6) -0.004(6) -0.008(5) 0.012(6)
F2 0.021(8) 0.029(9) 0.016(6) -0.004(6) -0.008(5) 0.012(6)
O1 0.012(8) 0.035(8) 0.019(7) 0.006(6) 0.003(5) 0.013(6)
F1 0.012(8) 0.035(8) 0.019(7) 0.006(6) 0.003(5) 0.013(6)

loop_
_geom_bond_atom_site_label_1
_geom_bond_atom_site_label_2
_geom_bond_distance
_geom_bond_site_symmetry_2
_geom_bond_publ_flag
Xe2 F4 1.756(16) 2 ?
Xe2 O4 1.756(16) 2 ?
Xe2 O4 1.756(16) . ?
Xe2 F4 1.756(16) 3 ?
Xe2 O4 1.756(16) 3 ?
Xe2 F8 2.571(10) 3 ?
Xe2 F8 2.571(10) . ?
Xe2 F8 2.571(10) 2 ?
Sb1 F6 1.819(15) . ?
Sb1 F5 1.841(13) . ?
Sb1 F7 1.882(12) . ?
Sb1 F8 1.914(10) . ?
Sb1 F9 1.919(12) . ?
Sb1 F10 1.956(12) . ?
Xe1 O3 1.745(12) . ?
Xe1 O1 1.798(12) . ?
Xe1 O2 1.814(17) . ?
Xe1 F9 2.533(12) 3 ?
Xe1 F10 2.549(12) . ?
Xe1 F11 2.576(11) 9 ?
F9 Xe1 2.533(12) 2 ?
Sb2 F12 1.869(16) 2_655 ?
Sb2 F12 1.869(16) 3_665 ?
Sb2 F12 1.869(16) . ?
Sb2 F11 1.881(11) 2_655 ?
Sb2 F11 1.881(11) . ?
Sb2 F11 1.881(11) 3_665 ?
F11 Xe1 2.576(11) 5_554 ?
